data_7063559
loop_
_publ_author_name
'Kuznetsova, Agata'
'Leonov, Nikita E.'
'Anikin, Oleg V.'
'Klenov, Michael S.'
'Churakov, Aleksandr M.'
'Strelenko, Yuri A.'
'Novikov, Roman A.'
'Fedyanin, Ivan V.'
'Pivkina, Alla N.'
'Kon'kova, Tatyana S.'
'Sinditskii, Valery P.'
'Smirnova, Anastasia D.'
'Tartakovsky, Vladimir'

_publ_section_title
;
 Parent 1,4-dihydro-[1,2,3]triazolo[4,5-d][1,2,3]triazole and its
 derivatives as precursors for the design of promising high energy density
 materials&#x2020;
;
_journal_name_full 'New Journal of Chemistry'
_journal_paper_doi 10.1039/D4NJ04427D
_journal_year 2024
_chemical_formula_moiety 'C4 H6 N6'
_chemical_formula_sum 'C4 H6 N6'
_chemical_formula_weight 138.15
_space_group_crystal_system triclinic
_space_group_IT_number 2
_space_group_name_Hall '-P 1'
_space_group_name_H-M_alt 'P -1'
_atom_sites_solution_hydrogens geom
_atom_sites_solution_primary dual
_audit_creation_method 'Modified SHELXL output'
_audit_update_record
;
2024-09-09 deposited with the CCDC.	2024-11-22 downloaded from the CCDC.
;
_cell_angle_alpha 95.085(2)
_cell_angle_beta 92.657(2)
_cell_angle_gamma 96.029(2)
_cell_formula_units_Z 4
_cell_length_a 7.3490(2)
_cell_length_b 7.9396(2)
_cell_length_c 10.7583(3)
_cell_measurement_reflns_used 8966
_cell_measurement_temperature 100.00(10)
_cell_measurement_theta_max 80.5260
_cell_measurement_theta_min 4.1290
_cell_volume 620.82(3)
_computing_cell_refinement 'CrysAlisPro 1.171.43.104a (Rigaku OD, 2023)'
_computing_data_collection 'CrysAlisPro system (CCD 43.103a 64-bit (release 20-12-2023))'
_computing_data_reduction 'CrysAlisPro 1.171.43.104a (Rigaku OD, 2023)'
_computing_molecular_graphics 'SHELXTL (Sheldrick, 2008)'
_computing_publication_material 'SHELXTL (Sheldrick, 2008)'
_computing_structure_refinement 'ShelXL 2018/3 (Sheldrick, 2015)'
_computing_structure_solution 'SHELXT 2014/5 (Sheldrick, 2014)'
_diffrn_ambient_environment N~2~
_diffrn_ambient_temperature 100(2)
_diffrn_detector 'Hybrid Pixel Array Detector'
_diffrn_measured_fraction_theta_full 0.999
_diffrn_measured_fraction_theta_max 0.989
_diffrn_measurement_details
;
List of Runs (angles in degrees, time in seconds):

  # Type    Start    End  Width  t~exp~   \w     \q     \k     \f   Frames
#--------------------------------------------------------------------------
  1  \w     47.00 111.00   0.50    0.20    --  117.50-125.00-180.00  128
  2  \w     47.00 111.00   0.50    0.20    --  117.50-125.00-120.00  128
  3  \w     47.00 111.00   0.50    0.20    --  117.50-125.00  30.00  128
  4  \w     47.00 111.00   0.50    0.20    --  117.50-125.00  90.00  128
  5  \w     47.00 111.00   0.50    0.20    --  117.50-125.00 150.00  128
  6  \w     47.00 111.00   0.50    0.20    --  117.50-125.00 120.00  128
  7  \w     47.00 111.00   0.50    0.20    --  117.50-125.00   0.00  128
  8  \w     47.00 111.00   0.50    0.20    --  117.50-125.00-120.00  128
  9  \w     47.00 111.00   0.50    0.20    --  117.50-125.00-180.00  128
 10  \w     46.00 106.00   0.50    0.20    --  117.50-101.00-168.00  120
 11  \w      4.00  82.00   0.50    0.05    --   44.17-101.00-168.00  156
 12  \w     45.00 105.00   0.50    0.20    --  117.50 -95.00-120.00  120
 13  \w     45.00 105.00   0.50    0.20    --  117.50 -95.00 -30.00  120
 14  \w     45.00 105.00   0.50    0.20    --  117.50 -95.00   0.00  120
 15  \w     45.00 105.00   0.50    0.20    --  117.50 -95.00  30.00  120
 16  \w     45.00 105.00   0.50    0.20    --  117.50 -95.00  90.00  120
 17  \w     -1.00  81.00   0.50    0.05    --   44.17 -99.00  60.00  164
 18  \w     45.00 105.00   0.50    0.20    --  117.50 -95.00-120.00  120
 19  \w     45.00 105.00   0.50    0.20    --  117.50 -95.00 -90.00  120
 20  \w     45.00 105.00   0.50    0.20    --  117.50 -95.00 -60.00  120
 21  \w     45.00 150.00   0.50    0.20    --  117.50 -88.00-105.36  210
 22  \w     45.00 148.00   0.50    0.20    --  117.50 -84.00   1.97  206
 23  \w     45.00 148.00   0.50    0.20    --  117.50 -84.00  99.92  206
 24  \w     45.00 148.00   0.50    0.20    --  117.50 -84.00  99.92  206
 25  \w     45.00 150.00   0.50    0.20    --  117.50 -88.00 166.15  210
 26  \w     45.00 150.00   0.50    0.20    --  117.50 -88.00 166.15  210
 27  \w     45.00 147.00   0.50    0.20    --  117.50 -82.00 135.85  204
 28  \w     45.00 147.00   0.50    0.20    --  117.50 -82.00 135.85  204
 29  \w     45.00 148.00   0.50    0.20    --  117.50 -84.00   1.97  206
 30  \w    -34.00  27.00   0.50    0.05    --   44.17 -19.00 -90.00  122
 31  \w     45.00 105.00   0.50    0.20    --  117.50 -77.00-150.00  120
 32  \w     45.00 105.00   0.50    0.20    --  117.50 -77.00 -30.00  120
 33  \w     45.00  71.00   0.50    0.20    --  117.50 -61.00 -90.00   52
 34  \w     45.00  71.00   0.50    0.20    --  117.50 -61.00   0.00   52
 35  \w     45.00  71.00   0.50    0.20    --  117.50 -61.00  30.00   52
 36  \w     45.00 105.00   0.50    0.20    --  117.50 -77.00  60.00  120
 37  \w     45.00  71.00   0.50    0.20    --  117.50 -61.00 150.00   52
 38  \w     45.00  71.00   0.50    0.20    --  117.50 -61.00  90.00   52
 39  \w     45.00  71.00   0.50    0.20    --  117.50 -61.00-120.00   52
 40  \w    107.00 178.00   0.50    0.20    --  117.50 101.00 -64.00  142
 41  \w     98.00 178.00   0.50    0.20    --  117.50  45.00 -90.00  160
 42  \w     98.00 178.00   0.50    0.20    --  117.50  45.00-120.00  160
 43  \w     98.00 178.00   0.50    0.20    --  117.50  45.00 -90.00  160
 44  \w     98.00 178.00   0.50    0.20    --  117.50  45.00-150.00  160
 45  \w     98.00 178.00   0.50    0.20    --  117.50  45.00   0.00  160
 46  \w     98.00 178.00   0.50    0.20    --  117.50  30.00 -60.00  160
 47  \w     98.00 178.00   0.50    0.20    --  117.50  30.00 -30.00  160
 48  \w     98.00 178.00   0.50    0.20    --  117.50  30.00 -30.00  160
 49  \w     98.00 178.00   0.50    0.20    --  117.50  45.00  30.00  160
 50  \w     98.00 178.00   0.50    0.20    --  117.50  45.00  90.00  160
 51  \w     98.00 178.00   0.50    0.20    --  117.50  45.00 120.00  160
 52  \w     92.00 151.00   0.50    0.20    --  117.50  15.00 120.00  118
 53  \w     98.00 178.00   0.50    0.20    --  117.50  30.00-120.00  160
 54  \w     98.00 178.00   0.50    0.20    --  117.50  30.00-180.00  160
 55  \w    -27.00  35.00   0.50    0.05    --  -44.17  19.00-150.00  124
 56  \w    -43.00  32.00   0.50    0.05    --  -44.17  38.00 -60.00  150
 57  \w    -51.00 -21.00   0.50    0.20    --  -96.00  45.00-150.00   60
 58  \w    -51.00 -21.00   0.50    0.20    --  -96.00  45.00-120.00   60
 59  \w    -51.00 -21.00   0.50    0.20    --  -96.00  45.00 -30.00   60
 60  \w    -80.00  18.00   0.50    0.05    --  -44.17 101.00 -64.00  196
 61  \w    -80.00 -24.00   0.50    0.20    --  -96.00 101.00 -64.00  112
 62  \w   -170.00 -75.00   0.50    0.20    --  -96.00 -61.00 -90.00  190
 63  \w   -168.00 -85.00   0.50    0.20    --  -96.00-101.00-168.00  166
 64  \w   -117.00 -17.00   0.50    0.05    --  -44.17 -77.00-120.00  200
 65  \w   -117.00 -17.00   0.50    0.05    --  -44.17 -77.00-120.00  200
;
_diffrn_measurement_device 'four-circle diffractometer'
_diffrn_measurement_device_type 'XtaLAB Synergy, Dualflex, HyPix'
_diffrn_measurement_method '\w scans'
_diffrn_radiation_monochromator mirror
_diffrn_radiation_probe x-ray
_diffrn_radiation_type 'Cu K\a'
_diffrn_radiation_wavelength 1.54184
_diffrn_reflns_av_R_equivalents 0.0458
_diffrn_reflns_av_unetI/netI 0.0288
_diffrn_reflns_Laue_measured_fraction_full 0.999
_diffrn_reflns_Laue_measured_fraction_max 0.989
_diffrn_reflns_limit_h_max 9
_diffrn_reflns_limit_h_min -9
_diffrn_reflns_limit_k_max 10
_diffrn_reflns_limit_k_min -8
_diffrn_reflns_limit_l_max 13
_diffrn_reflns_limit_l_min -13
_diffrn_reflns_number 16271
_diffrn_reflns_point_group_measured_fraction_full 0.999
_diffrn_reflns_point_group_measured_fraction_max 0.989
_diffrn_reflns_theta_full 67.684
_diffrn_reflns_theta_max 80.684
_diffrn_reflns_theta_min 4.132
_diffrn_source 'micro-focus sealed X-ray tube'
_diffrn_source_type 'PhotonJet (Cu) X-ray Source'
_exptl_absorpt_coefficient_mu 0.903
_exptl_absorpt_correction_T_max 1.000
_exptl_absorpt_correction_T_min 0.802
_exptl_absorpt_correction_type multi-scan
_exptl_absorpt_process_details
;
CrysAlisPro 1.171.43.109a (Rigaku Oxford Diffraction, 2024)
Empirical absorption correction using spherical harmonics,
implemented in SCALE3 ABSPACK scaling algorithm.
;
_exptl_crystal_colour colorless
_exptl_crystal_density_diffrn 1.478
_exptl_crystal_description block
_exptl_crystal_F_000 288
_exptl_crystal_size_max 0.050
_exptl_crystal_size_mid 0.030
_exptl_crystal_size_min 0.020
_refine_diff_density_max 0.318
_refine_diff_density_min -0.289
_refine_diff_density_rms 0.052
_refine_ls_extinction_method none
_refine_ls_goodness_of_fit_ref 1.038
_refine_ls_hydrogen_treatment constr
_refine_ls_matrix_type full
_refine_ls_number_parameters 185
_refine_ls_number_reflns 2700
_refine_ls_number_restraints 0
_refine_ls_restrained_S_all 1.038
_refine_ls_R_factor_all 0.0441
_refine_ls_R_factor_gt 0.0416
_refine_ls_shift/su_max 0.000
_refine_ls_shift/su_mean 0.000
_refine_ls_structure_factor_coef Fsqd
_refine_ls_weighting_details 'w=1/[\s^2^(Fo^2^)+(0.0481P)^2^+0.3180P] where P=(Fo^2^+2Fc^2^)/3'
_refine_ls_weighting_scheme calc
_refine_ls_wR_factor_gt 0.1043
_refine_ls_wR_factor_ref 0.1065
_reflns_Friedel_coverage 0.000
_reflns_number_gt 2510
_reflns_number_total 2700
_reflns_threshold_expression 'I > 2\s(I)'
_cod_data_source_file d4nj04427d2.cif
_cod_data_source_block kan000374
_cod_database_code 7063559
_shelx_shelxl_version_number 2018/3
_shelx_space_group_comment
;
The symmetry employed for this shelxl refinement is uniquely defined
by the following loop, which should always be used as a source of
symmetry information in preference to the above space-group names.
They are only intended as comments.
;
_shelx_estimated_absorpt_t_min 0.956
_shelx_estimated_absorpt_t_max 0.982

loop_
_space_group_symop_operation_xyz
'x, y, z'
'-x, -y, -z'

loop_
_atom_site_label
_atom_site_type_symbol
_atom_site_fract_x
_atom_site_fract_y
_atom_site_fract_z
_atom_site_U_iso_or_equiv
_atom_site_adp_type
_atom_site_occupancy
_atom_site_site_symmetry_order
_atom_site_calc_flag
_atom_site_refinement_flags_posn
_atom_site_refinement_flags_adp
_atom_site_refinement_flags_occupancy
_atom_site_disorder_assembly
_atom_site_disorder_group
N1 N 1.20998(15) 0.58297(14) 0.90478(10) 0.0188(2) Uani 1 1 d . . . . .
N2 N 1.27439(16) 0.65921(14) 1.02091(11) 0.0227(2) Uani 1 1 d . . . . .
N3 N 1.15528(17) 0.75572(14) 1.06767(11) 0.0233(3) Uani 1 1 d . . . . .
C3A C 1.01119(18) 0.74242(15) 0.98083(12) 0.0189(3) Uani 1 1 d . . . . .
N4 N 0.84324(16) 0.79897(14) 0.96232(11) 0.0227(2) Uani 1 1 d . . . . .
N5 N 0.77544(15) 0.72680(14) 0.85340(11) 0.0213(2) Uani 1 1 d . . . . .
N6 N 0.89764(14) 0.62461(13) 0.79990(10) 0.0178(2) Uani 1 1 d . . . . .
C6A C 1.04482(16) 0.63481(15) 0.88014(11) 0.0162(2) Uani 1 1 d . . . . .
C7 C 1.31873(19) 0.47037(18) 0.83231(13) 0.0249(3) Uani 1 1 d . . . . .
H7A H 1.245754 0.360548 0.809291 0.037 Uiso 1 1 calc R U . . .
H7B H 1.428710 0.453116 0.882583 0.037 Uiso 1 1 calc R U . . .
H7C H 1.354742 0.521839 0.756406 0.037 Uiso 1 1 calc R U . . .
C8 C 0.85239(19) 0.52534(17) 0.68064(12) 0.0234(3) Uani 1 1 d . . . . .
H8A H 0.857861 0.404515 0.690890 0.035 Uiso 1 1 calc R U . . .
H8B H 0.940275 0.561786 0.619965 0.035 Uiso 1 1 calc R U . . .
H8C H 0.728446 0.542635 0.650508 0.035 Uiso 1 1 calc R U . . .
N1' N 0.28946(14) 0.09696(13) 0.41544(10) 0.0180(2) Uani 1 1 d . . . . .
N2' N 0.28099(16) 0.18185(14) 0.53256(10) 0.0218(2) Uani 1 1 d . . . . .
N3' N 0.43962(16) 0.26906(15) 0.56789(10) 0.0228(2) Uani 1 1 d . . . . .
C3A' C 0.55247(18) 0.24081(16) 0.47259(12) 0.0188(3) Uani 1 1 d . . . . .
N4' N 0.72941(15) 0.28155(14) 0.44138(10) 0.0211(2) Uani 1 1 d . . . . .
N5' N 0.74370(15) 0.20111(14) 0.33102(10) 0.0197(2) Uani 1 1 d . . . . .
N6' N 0.57926(14) 0.10893(13) 0.28915(10) 0.0172(2) Uani 1 1 d . . . . .
C6A' C 0.45972(17) 0.13398(15) 0.37792(11) 0.0166(2) Uani 1 1 d . . . . .
C7' C 0.13029(17) -0.00875(16) 0.35478(12) 0.0210(3) Uani 1 1 d . . . . .
H7'A H 0.162571 -0.060045 0.273652 0.032 Uiso 1 1 calc R U . . .
H7'B H 0.030195 0.061495 0.342338 0.032 Uiso 1 1 calc R U . . .
H7'C H 0.091085 -0.098791 0.407568 0.032 Uiso 1 1 calc R U . . .
C8' C 0.56088(19) 0.00776(18) 0.16923(12) 0.0233(3) Uani 1 1 d . . . . .
H8'A H 0.514607 -0.109778 0.180926 0.035 Uiso 1 1 calc R U . . .
H8'B H 0.680725 0.009660 0.132733 0.035 Uiso 1 1 calc R U . . .
H8'C H 0.474900 0.055051 0.113040 0.035 Uiso 1 1 calc R U . . .

loop_
_atom_site_aniso_label
_atom_site_aniso_U_11
_atom_site_aniso_U_22
_atom_site_aniso_U_33
_atom_site_aniso_U_23
_atom_site_aniso_U_13
_atom_site_aniso_U_12
N1 0.0172(5) 0.0196(5) 0.0194(5) 0.0023(4) -0.0026(4) 0.0025(4)
N2 0.0227(5) 0.0232(6) 0.0210(5) 0.0025(4) -0.0054(4) -0.0001(4)
N3 0.0280(6) 0.0210(5) 0.0196(5) -0.0001(4) -0.0034(4) -0.0004(4)
C3A 0.0221(6) 0.0157(6) 0.0181(6) 0.0012(4) 0.0001(5) 0.0001(4)
N4 0.0252(6) 0.0200(5) 0.0238(6) 0.0026(4) 0.0031(4) 0.0056(4)
N5 0.0189(5) 0.0207(5) 0.0254(6) 0.0042(4) 0.0023(4) 0.0055(4)
N6 0.0157(5) 0.0178(5) 0.0197(5) 0.0015(4) -0.0020(4) 0.0020(4)
C6A 0.0155(5) 0.0157(5) 0.0171(5) 0.0023(4) -0.0012(4) 0.0002(4)
C7 0.0221(6) 0.0268(7) 0.0277(7) 0.0041(5) 0.0033(5) 0.0097(5)
C8 0.0242(6) 0.0229(6) 0.0214(6) -0.0014(5) -0.0064(5) 0.0005(5)
N1' 0.0162(5) 0.0194(5) 0.0180(5) 0.0005(4) 0.0004(4) 0.0016(4)
N2' 0.0224(5) 0.0239(5) 0.0187(5) 0.0001(4) 0.0016(4) 0.0018(4)
N3' 0.0238(6) 0.0238(5) 0.0198(5) -0.0005(4) -0.0006(4) 0.0009(4)
C3A' 0.0196(6) 0.0180(6) 0.0179(6) 0.0006(4) -0.0032(5) 0.0011(4)
N4' 0.0191(5) 0.0223(5) 0.0210(5) 0.0028(4) -0.0031(4) -0.0007(4)
N5' 0.0148(5) 0.0221(5) 0.0217(5) 0.0040(4) -0.0021(4) -0.0004(4)
N6' 0.0141(5) 0.0192(5) 0.0178(5) 0.0013(4) -0.0011(4) 0.0014(4)
C6A' 0.0163(5) 0.0163(5) 0.0172(6) 0.0019(4) -0.0018(4) 0.0034(4)
C7' 0.0155(6) 0.0222(6) 0.0243(6) 0.0007(5) -0.0018(5) -0.0007(5)
C8' 0.0228(6) 0.0263(6) 0.0201(6) -0.0039(5) 0.0009(5) 0.0046(5)

loop_
_atom_type_symbol
_atom_type_description
_atom_type_scat_dispersion_real
_atom_type_scat_dispersion_imag
_atom_type_scat_source
C C 0.0181 0.0091 'International Tables Vol C Tables 4.2.6.8 and 6.1.1.4'
H H 0.0000 0.0000 'International Tables Vol C Tables 4.2.6.8 and 6.1.1.4'
N N 0.0311 0.0180 'International Tables Vol C Tables 4.2.6.8 and 6.1.1.4'

loop_
_exptl_crystal_face_index_h
_exptl_crystal_face_index_k
_exptl_crystal_face_index_l
_exptl_crystal_face_perp_dist
0 1 1 0.0579
0 -1 -1 0.1711
-1 2 1 0.0505
-1 2 -2 0.0448
1 -2 2 0.0612
-1 -2 -2 0.1524
-2 2 -1 0.0517
-1 -1 -1 0.1466
-1 0 0 0.1102
-2 -1 1 0.1076
-1 1 1 0.0472
0 -1 2 0.0625
1 0 0 0.0437
2 0 -1 0.0594

loop_
_geom_angle_atom_site_label_1
_geom_angle_atom_site_label_2
_geom_angle_atom_site_label_3
_geom_angle
_geom_angle_site_symmetry_1
_geom_angle_site_symmetry_3
_geom_angle_publ_flag
C6A N1 N2 107.42(10) . . ?
C6A N1 C7 131.75(11) . . ?
N2 N1 C7 120.83(11) . . ?
N3 N2 N1 110.16(10) . . ?
N2 N3 C3A 106.39(10) . . ?
C6A C3A N3 109.51(11) . . ?
C6A C3A N4 109.57(11) . . ?
N3 C3A N4 140.90(12) . . ?
N5 N4 C3A 106.36(10) . . ?
N4 N5 N6 110.18(10) . . ?
C6A N6 N5 107.29(10) . . ?
C6A N6 C8 131.52(11) . . ?
N5 N6 C8 121.12(10) . . ?
N6 C6A N1 146.88(12) . . ?
N6 C6A C3A 106.59(11) . . ?
N1 C6A C3A 106.52(11) . . ?
N1 C7 H7A 109.5 . . ?
N1 C7 H7B 109.5 . . ?
H7A C7 H7B 109.5 . . ?
N1 C7 H7C 109.5 . . ?
H7A C7 H7C 109.5 . . ?
H7B C7 H7C 109.5 . . ?
N6 C8 H8A 109.5 . . ?
N6 C8 H8B 109.5 . . ?
H8A C8 H8B 109.5 . . ?
N6 C8 H8C 109.5 . . ?
H8A C8 H8C 109.5 . . ?
H8B C8 H8C 109.5 . . ?
C6A' N1' N2' 107.48(10) . . ?
C6A' N1' C7' 131.49(11) . . ?
N2' N1' C7' 121.03(11) . . ?
N3' N2' N1' 110.23(10) . . ?
N2' N3' C3A' 106.19(11) . . ?
N3' C3A' N4' 140.73(12) . . ?
N3' C3A' C6A' 109.85(12) . . ?
N4' C3A' C6A' 109.41(11) . . ?
N5' N4' C3A' 106.16(10) . . ?
N4' N5' N6' 110.56(10) . . ?
C6A' N6' N5' 107.21(10) . . ?
C6A' N6' C8' 131.85(11) . . ?
N5' N6' C8' 120.93(10) . . ?
N6' C6A' N1' 147.07(12) . . ?
N6' C6A' C3A' 106.66(11) . . ?
N1' C6A' C3A' 106.26(11) . . ?
N1' C7' H7'A 109.5 . . ?
N1' C7' H7'B 109.5 . . ?
H7'A C7' H7'B 109.5 . . ?
N1' C7' H7'C 109.5 . . ?
H7'A C7' H7'C 109.5 . . ?
H7'B C7' H7'C 109.5 . . ?
N6' C8' H8'A 109.5 . . ?
N6' C8' H8'B 109.5 . . ?
H8'A C8' H8'B 109.5 . . ?
N6' C8' H8'C 109.5 . . ?
H8'A C8' H8'C 109.5 . . ?
H8'B C8' H8'C 109.5 . . ?

loop_
_geom_bond_atom_site_label_1
_geom_bond_atom_site_label_2
_geom_bond_distance
_geom_bond_site_symmetry_2
_geom_bond_publ_flag
N1 C6A 1.3444(16) . ?
N1 N2 1.3792(15) . ?
N1 C7 1.4595(17) . ?
N2 N3 1.3115(17) . ?
N3 C3A 1.3684(17) . ?
C3A C6A 1.3673(17) . ?
C3A N4 1.3690(17) . ?
N4 N5 1.3101(16) . ?
N5 N6 1.3836(15) . ?
N6 C6A 1.3432(15) . ?
N6 C8 1.4505(16) . ?
C7 H7A 0.9800 . ?
C7 H7B 0.9800 . ?
C7 H7C 0.9800 . ?
C8 H8A 0.9800 . ?
C8 H8B 0.9800 . ?
C8 H8C 0.9800 . ?
N1' C6A' 1.3437(16) . ?
N1' N2' 1.3825(15) . ?
N1' C7' 1.4576(15) . ?
N2' N3' 1.3136(16) . ?
N3' C3A' 1.3661(18) . ?
C3A' N4' 1.3710(17) . ?
C3A' C6A' 1.3720(17) . ?
N4' N5' 1.3114(16) . ?
N5' N6' 1.3799(15) . ?
N6' C6A' 1.3433(16) . ?
N6' C8' 1.4509(16) . ?
C7' H7'A 0.9800 . ?
C7' H7'B 0.9800 . ?
C7' H7'C 0.9800 . ?
C8' H8'A 0.9800 . ?
C8' H8'B 0.9800 . ?
C8' H8'C 0.9800 . ?

loop_
_geom_torsion_atom_site_label_1
_geom_torsion_atom_site_label_2
_geom_torsion_atom_site_label_3
_geom_torsion_atom_site_label_4
_geom_torsion
_geom_torsion_site_symmetry_1
_geom_torsion_site_symmetry_2
_geom_torsion_site_symmetry_3
_geom_torsion_site_symmetry_4
_geom_torsion_publ_flag
C6A N1 N2 N3 -0.20(14) . . . . ?
C7 N1 N2 N3 179.28(11) . . . . ?
N1 N2 N3 C3A -0.05(14) . . . . ?
N2 N3 C3A C6A 0.28(14) . . . . ?
N2 N3 C3A N4 178.80(16) . . . . ?
C6A C3A N4 N5 0.40(14) . . . . ?
N3 C3A N4 N5 -178.11(16) . . . . ?
C3A N4 N5 N6 -0.45(14) . . . . ?
N4 N5 N6 C6A 0.34(14) . . . . ?
N4 N5 N6 C8 177.77(11) . . . . ?
N5 N6 C6A N1 178.54(18) . . . . ?
C8 N6 C6A N1 1.5(3) . . . . ?
N5 N6 C6A C3A -0.08(13) . . . . ?
C8 N6 C6A C3A -177.14(12) . . . . ?
N2 N1 C6A N6 -178.26(18) . . . . ?
C7 N1 C6A N6 2.3(3) . . . . ?
N2 N1 C6A C3A 0.36(14) . . . . ?
C7 N1 C6A C3A -179.04(13) . . . . ?
N3 C3A C6A N6 178.81(10) . . . . ?
N4 C3A C6A N6 -0.20(14) . . . . ?
N3 C3A C6A N1 -0.40(14) . . . . ?
N4 C3A C6A N1 -179.41(10) . . . . ?
C6A' N1' N2' N3' -0.06(14) . . . . ?
C7' N1' N2' N3' -179.76(11) . . . . ?
N1' N2' N3' C3A' 0.10(14) . . . . ?
N2' N3' C3A' N4' -178.37(16) . . . . ?
N2' N3' C3A' C6A' -0.10(15) . . . . ?
N3' C3A' N4' N5' 178.05(16) . . . . ?
C6A' C3A' N4' N5' -0.22(14) . . . . ?
C3A' N4' N5' N6' 0.21(13) . . . . ?
N4' N5' N6' C6A' -0.13(13) . . . . ?
N4' N5' N6' C8' -179.54(11) . . . . ?
N5' N6' C6A' N1' -177.83(18) . . . . ?
C8' N6' C6A' N1' 1.5(3) . . . . ?
N5' N6' C6A' C3A' -0.02(13) . . . . ?
C8' N6' C6A' C3A' 179.31(12) . . . . ?
N2' N1' C6A' N6' 177.81(18) . . . . ?
C7' N1' C6A' N6' -2.5(3) . . . . ?
N2' N1' C6A' C3A' -0.01(13) . . . . ?
C7' N1' C6A' C3A' 179.65(12) . . . . ?
N3' C3A' C6A' N6' -178.69(10) . . . . ?
N4' C3A' C6A' N6' 0.15(14) . . . . ?
N3' C3A' C6A' N1' 0.07(14) . . . . ?
N4' C3A' C6A' N1' 178.91(10) . . . . ?

loop_
_exptl_oxdiff_crystal_face_indexfrac_h
_exptl_oxdiff_crystal_face_indexfrac_k
_exptl_oxdiff_crystal_face_indexfrac_l
_exptl_oxdiff_crystal_face_x
_exptl_oxdiff_crystal_face_y
_exptl_oxdiff_crystal_face_z
0.0004 0.9987 0.9993 0.0190 0.0995 0.2325
-0.0004 -0.9987 -0.9993 -0.0190 -0.0995 -0.2325
-0.9989 1.9967 1.0014 0.1580 -0.0305 0.4262
-1.0017 1.9979 -1.9959 -0.0272 -0.3985 0.2976
1.0017 -1.9979 1.9959 0.0272 0.3985 -0.2976
-0.9996 -1.9987 -1.9968 0.1439 -0.3058 -0.4611
-1.9996 1.9963 -0.9950 0.2164 -0.3826 0.3444
-0.9992 -1.0000 -0.9975 0.1628 -0.2063 -0.2286
-0.9988 -0.0012 0.0018 0.1818 -0.1068 0.0040
-1.9962 -1.0020 1.0025 0.4681 -0.0677 -0.1389
-0.9984 0.9975 1.0012 0.2008 -0.0073 0.2365
0.0024 -1.0000 1.9979 0.1662 0.2685 -0.1040
0.9988 0.0012 -0.0018 -0.1818 0.1068 -0.0040
1.9967 0.0028 -1.0028 -0.4253 0.0909 -0.0508
